data_4124883
loop_
_publ_author_name
'Yang, Youqing'
'Qiu, Xiaodong'
'Zhao, Yue'
'Mu, Yucheng'
'Shi, Zhuangzhi'

_publ_section_title
;
 Palladium-Catalyzed C-H Arylation of Indoles at the C7 Position.
;
_journal_issue 2
_journal_name_full 'Journal of the American Chemical Society'
_journal_page_first 495
_journal_page_last 498
_journal_paper_doi 10.1021/jacs.5b11569
_journal_volume 138
_journal_year 2016
_chemical_formula_sum 'C22 H28 N O P'
_chemical_formula_weight 353.42
_chemical_name_systematic
; 
 ? 
;
_space_group_IT_number 14
_symmetry_cell_setting monoclinic
_symmetry_space_group_name_Hall '-P 2ybc'
_symmetry_space_group_name_H-M 'P 1 21/c 1'
_atom_sites_solution_hydrogens geom
_atom_sites_solution_primary direct
_atom_sites_solution_secondary difmap
_audit_creation_method SHELXL-97
_cell_angle_alpha 90.00
_cell_angle_beta 101.671(11)
_cell_angle_gamma 90.00
_cell_formula_units_Z 8
_cell_length_a 12.662(8)
_cell_length_b 16.276(11)
_cell_length_c 19.793(13)
_cell_measurement_reflns_used 3653
_cell_measurement_temperature 296(2)
_cell_measurement_theta_max 26.24
_cell_measurement_theta_min 2.45
_cell_volume 3995(5)
_computing_cell_refinement 'Bruker SAINT'
_computing_data_collection 'Bruker APEX2'
_computing_data_reduction 'Bruker SAINT'
_computing_molecular_graphics 'Bruker SHELXTL'
_computing_publication_material 'Bruker SHELXTL'
_computing_structure_refinement 'SHELXL-97 (Sheldrick, 1997)'
_computing_structure_solution 'SHELXS-97 (Sheldrick, 1990)'
_diffrn_ambient_temperature 296(2)
_diffrn_measured_fraction_theta_full 0.995
_diffrn_measured_fraction_theta_max 0.995
_diffrn_measurement_device_type 'Bruker APEX-II CCD'
_diffrn_measurement_method '\f and \w scans'
_diffrn_radiation_monochromator graphite
_diffrn_radiation_source 'fine-focus sealed tube'
_diffrn_radiation_type MoK\a
_diffrn_radiation_wavelength 0.71073
_diffrn_reflns_av_R_equivalents 0.0673
_diffrn_reflns_av_sigmaI/netI 0.0857
_diffrn_reflns_limit_h_max 15
_diffrn_reflns_limit_h_min -12
_diffrn_reflns_limit_k_max 18
_diffrn_reflns_limit_k_min -19
_diffrn_reflns_limit_l_max 23
_diffrn_reflns_limit_l_min -23
_diffrn_reflns_number 19160
_diffrn_reflns_theta_full 25.01
_diffrn_reflns_theta_max 25.01
_diffrn_reflns_theta_min 1.63
_exptl_absorpt_coefficient_mu 0.147
_exptl_absorpt_correction_T_max 0.9684
_exptl_absorpt_correction_T_min 0.9601
_exptl_absorpt_correction_type multi-scan
_exptl_absorpt_process_details SADABS
_exptl_crystal_colour COLORLESS
_exptl_crystal_density_diffrn 1.175
_exptl_crystal_density_method 'not measured'
_exptl_crystal_description BLOCK
_exptl_crystal_F_000 1520
_exptl_crystal_size_max 0.28
_exptl_crystal_size_mid 0.26
_exptl_crystal_size_min 0.22
_refine_diff_density_max 0.822
_refine_diff_density_min -0.617
_refine_diff_density_rms 0.076
_refine_ls_extinction_method none
_refine_ls_goodness_of_fit_ref 1.111
_refine_ls_hydrogen_treatment mixed
_refine_ls_matrix_type full
_refine_ls_number_parameters 463
_refine_ls_number_reflns 7013
_refine_ls_number_restraints 0
_refine_ls_restrained_S_all 1.111
_refine_ls_R_factor_all 0.1292
_refine_ls_R_factor_gt 0.0879
_refine_ls_shift/su_max 0.008
_refine_ls_shift/su_mean 0.000
_refine_ls_structure_factor_coef Fsqd
_refine_ls_weighting_details 'calc w=1/[\s^2^(Fo^2^)+(0.0000P)^2^+8.0000P] where P=(Fo^2^+2Fc^2^)/3'
_refine_ls_weighting_scheme calc
_refine_ls_wR_factor_gt 0.1851
_refine_ls_wR_factor_ref 0.2103
_reflns_number_gt 4645
_reflns_number_total 7013
_reflns_threshold_expression >2sigma(I)
_cod_data_source_file ja5b11569_si_004.cif
_cod_data_source_block 20150626szzy_0m
_cod_depositor_comments
;
The following automatic conversions were performed:

'_symmetry_cell_setting' value 'Monoclinic' changed to 'monoclinic'
according to
/usr/data/users/saulius/crontab/automatic-downloads/current/ACS/lib/dictionaries/cif_core.dic
dictionary named 'cif_core.dic' version 2.4.2 from 2011-04-26.

'_exptl_absorpt_correction_type' value 'MULTI-SCAN' changed to
'multi-scan' according to
/usr/data/users/saulius/crontab/automatic-downloads/current/ACS/lib/dictionaries/cif_core.dic
dictionary named 'cif_core.dic' version 2.4.2 from 2011-04-26.

Automatic conversion script
Id: cif_fix_values 4268 2015-11-12 08:31:59Z antanas 
;
_cod_original_cell_volume 3995(4)
_cod_original_sg_symbol_H-M 'P2(1)/c  '
_cod_database_code 4124883

loop_
_symmetry_equiv_pos_as_xyz
'x, y, z'
'-x, y+1/2, -z+1/2'
'-x, -y, -z'
'x, -y-1/2, z-1/2'

loop_
_atom_site_label
_atom_site_type_symbol
_atom_site_fract_x
_atom_site_fract_y
_atom_site_fract_z
_atom_site_U_iso_or_equiv
_atom_site_adp_type
_atom_site_occupancy
_atom_site_symmetry_multiplicity
_atom_site_calc_flag
_atom_site_refinement_flags
C1 C 0.3390(4) 0.0886(3) 0.3419(2) 0.0509(12) Uani 1 1 d .
H1 H 0.3048 0.0421 0.3205 0.061 Uiso 1 1 calc R
C2 C 0.2787(5) 0.1578(3) 0.3473(3) 0.0639(14) Uani 1 1 d .
H2 H 0.2049 0.1582 0.3293 0.077 Uiso 1 1 calc R
C3 C 0.3287(6) 0.2267(4) 0.3799(3) 0.0752(17) Uani 1 1 d .
H3 H 0.2885 0.2734 0.3845 0.090 Uiso 1 1 calc R
C4 C 0.4375(6) 0.2261(3) 0.4054(3) 0.0710(16) Uani 1 1 d .
H4 H 0.4710 0.2729 0.4267 0.085 Uiso 1 1 calc R
C5 C 0.4983(4) 0.1565(3) 0.3998(2) 0.0570(13) Uani 1 1 d .
H5 H 0.5721 0.1567 0.4177 0.068 Uiso 1 1 calc R
C6 C 0.4491(4) 0.0865(3) 0.3673(2) 0.0441(11) Uani 1 1 d .
C7 C 0.5106(3) 0.0080(3) 0.3695(2) 0.0450(10) Uani 1 1 d .
C8 C 0.5686(4) -0.0165(3) 0.4338(2) 0.0572(13) Uani 1 1 d .
H8 H 0.5775 0.0215 0.4696 0.069 Uiso 1 1 calc R
C9 C 0.6139(4) -0.0938(3) 0.4478(3) 0.0645(14) Uani 1 1 d .
H9 H 0.6545 -0.1058 0.4914 0.077 Uiso 1 1 calc R
C10 C 0.5985(4) -0.1523(3) 0.3971(3) 0.0590(13) Uani 1 1 d .
H10 H 0.6227 -0.2058 0.4069 0.071 Uiso 1 1 calc R
C11 C 0.5462(3) -0.1308(3) 0.3308(2) 0.0456(11) Uani 1 1 d .
C12 C 0.5206(4) -0.1769(3) 0.2686(2) 0.0520(12) Uani 1 1 d .
H12 H 0.5352 -0.2323 0.2636 0.062 Uiso 1 1 calc R
C13 C 0.4724(4) -0.1270(3) 0.2191(2) 0.0469(11) Uani 1 1 d .
H13 H 0.4492 -0.1428 0.1734 0.056 Uiso 1 1 calc R
C14 C 0.5055(3) -0.0503(3) 0.31621(19) 0.0394(10) Uani 1 1 d .
C15 C 0.5904(4) 0.0291(3) 0.1586(2) 0.0521(12) Uani 1 1 d .
C16 C 0.6004(5) -0.0374(4) 0.1076(3) 0.098(2) Uani 1 1 d .
H16A H 0.5476 -0.0289 0.0660 0.146 Uiso 1 1 calc R
H16B H 0.5888 -0.0899 0.1269 0.146 Uiso 1 1 calc R
H16C H 0.6713 -0.0358 0.0973 0.146 Uiso 1 1 calc R
C17 C 0.6090(6) 0.1116(4) 0.1260(4) 0.111(3) Uani 1 1 d .
H17A H 0.6788 0.1117 0.1142 0.167 Uiso 1 1 calc R
H17B H 0.6052 0.1550 0.1583 0.167 Uiso 1 1 calc R
H17C H 0.5545 0.1198 0.0852 0.167 Uiso 1 1 calc R
C18 C 0.6772(5) 0.0162(6) 0.2226(3) 0.109(3) Uani 1 1 d .
H18A H 0.6638 -0.0341 0.2447 0.164 Uiso 1 1 calc R
H18B H 0.6765 0.0613 0.2538 0.164 Uiso 1 1 calc R
H18C H 0.7463 0.0134 0.2098 0.164 Uiso 1 1 calc R
C19 C 0.3377(4) 0.0257(3) 0.1223(2) 0.0510(11) Uani 1 1 d .
C20 C 0.3222(5) -0.0497(4) 0.0771(3) 0.0847(18) Uani 1 1 d .
H20A H 0.2631 -0.0411 0.0390 0.127 Uiso 1 1 calc R
H20B H 0.3069 -0.0961 0.1036 0.127 Uiso 1 1 calc R
H20C H 0.3868 -0.0601 0.0601 0.127 Uiso 1 1 calc R
C21 C 0.3338(5) 0.1024(4) 0.0760(3) 0.0835(18) Uani 1 1 d .
H21A H 0.3888 0.0984 0.0492 0.125 Uiso 1 1 calc R
H21B H 0.3459 0.1507 0.1044 0.125 Uiso 1 1 calc R
H21C H 0.2644 0.1059 0.0458 0.125 Uiso 1 1 calc R
C22 C 0.2433(4) 0.0313(5) 0.1596(3) 0.092(2) Uani 1 1 d .
H22A H 0.1766 0.0305 0.1264 0.138 Uiso 1 1 calc R
H22B H 0.2485 0.0815 0.1855 0.138 Uiso 1 1 calc R
H22C H 0.2456 -0.0146 0.1903 0.138 Uiso 1 1 calc R
C23 C 0.8165(4) 0.2748(3) 0.3294(2) 0.0574(13) Uani 1 1 d .
H23 H 0.7793 0.3195 0.3068 0.069 Uiso 1 1 calc R
C24 C 0.7607(5) 0.2035(4) 0.3362(3) 0.0702(15) Uani 1 1 d .
H24 H 0.6871 0.2003 0.3181 0.084 Uiso 1 1 calc R
C25 C 0.8146(6) 0.1373(4) 0.3699(3) 0.0769(18) Uani 1 1 d .
H25 H 0.7776 0.0891 0.3752 0.092 Uiso 1 1 calc R
C26 C 0.9221(6) 0.1428(3) 0.3953(2) 0.0726(17) Uani 1 1 d .
H26 H 0.9586 0.0977 0.4177 0.087 Uiso 1 1 calc R
C27 C 0.9792(5) 0.2144(3) 0.3889(2) 0.0630(14) Uani 1 1 d .
H27 H 1.0528 0.2171 0.4070 0.076 Uiso 1 1 calc R
C28 C 0.9251(4) 0.2819(3) 0.3550(2) 0.0513(12) Uani 1 1 d .
C29 C 0.9812(4) 0.3620(3) 0.3564(2) 0.0516(11) Uani 1 1 d .
C30 C 1.0286(5) 0.3915(4) 0.4206(3) 0.0766(17) Uani 1 1 d .
H30 H 1.0318 0.3565 0.4581 0.092 Uiso 1 1 calc R
C31 C 1.0713(5) 0.4685(4) 0.4332(3) 0.0841(18) Uani 1 1 d .
H31 H 1.1046 0.4833 0.4779 0.101 Uiso 1 1 calc R
C32 C 1.0654(4) 0.5236(4) 0.3810(3) 0.0710(16) Uani 1 1 d .
H32 H 1.0906 0.5770 0.3896 0.085 Uiso 1 1 calc R
C33 C 1.0202(4) 0.4974(3) 0.3139(2) 0.0513(12) Uani 1 1 d .
C34 C 0.9813(3) 0.4173(3) 0.3013(2) 0.0422(10) Uani 1 1 d .
C35 C 0.9553(4) 0.4880(3) 0.2019(2) 0.0534(12) Uani 1 1 d .
H35 H 0.9354 0.5012 0.1553 0.064 Uiso 1 1 calc R
C36 C 1.0000(4) 0.5406(3) 0.2497(3) 0.0586(13) Uani 1 1 d .
H36 H 1.0155 0.5955 0.2430 0.070 Uiso 1 1 calc R
C37 C 1.0708(4) 0.3260(3) 0.1477(2) 0.0514(11) Uani 1 1 d .
C38 C 1.0833(5) 0.2450(4) 0.1119(4) 0.104(2) Uani 1 1 d .
H38A H 1.0353 0.2440 0.0677 0.156 Uiso 1 1 calc R
H38B H 1.0661 0.2004 0.1396 0.156 Uiso 1 1 calc R
H38C H 1.1563 0.2393 0.1060 0.156 Uiso 1 1 calc R
C39 C 1.1558(4) 0.3294(6) 0.2139(3) 0.114(3) Uani 1 1 d .
H39A H 1.2259 0.3219 0.2033 0.171 Uiso 1 1 calc R
H39B H 1.1424 0.2866 0.2444 0.171 Uiso 1 1 calc R
H39C H 1.1527 0.3818 0.2356 0.171 Uiso 1 1 calc R
C40 C 1.0903(6) 0.3949(5) 0.1004(4) 0.122(3) Uani 1 1 d .
H40A H 1.1561 0.3848 0.0847 0.182 Uiso 1 1 calc R
H40B H 1.0960 0.4461 0.1250 0.182 Uiso 1 1 calc R
H40C H 1.0313 0.3976 0.0614 0.182 Uiso 1 1 calc R
C41 C 0.8180(4) 0.3376(3) 0.1066(2) 0.0510(12) Uani 1 1 d .
C42 C 0.8074(5) 0.4138(4) 0.0607(3) 0.0805(17) Uani 1 1 d .
H42A H 0.7454 0.4082 0.0240 0.121 Uiso 1 1 calc R
H42B H 0.8709 0.4195 0.0416 0.121 Uiso 1 1 calc R
H42C H 0.7992 0.4615 0.0877 0.121 Uiso 1 1 calc R
C43 C 0.8108(5) 0.2610(3) 0.0606(3) 0.0724(15) Uani 1 1 d .
H43A H 0.7417 0.2596 0.0299 0.109 Uiso 1 1 calc R
H43B H 0.8196 0.2127 0.0890 0.109 Uiso 1 1 calc R
H43C H 0.8666 0.2630 0.0343 0.109 Uiso 1 1 calc R
C44 C 0.7226(4) 0.3349(4) 0.1440(3) 0.0817(18) Uani 1 1 d .
H44A H 0.7259 0.3816 0.1740 0.123 Uiso 1 1 calc R
H44B H 0.7263 0.2853 0.1707 0.123 Uiso 1 1 calc R
H44C H 0.6561 0.3360 0.1106 0.123 Uiso 1 1 calc R
N1 N 0.4603(3) -0.04669(19) 0.24392(16) 0.0384(8) Uani 1 1 d .
N2 N 0.9407(3) 0.4094(2) 0.22875(16) 0.0419(8) Uani 1 1 d .
O1 O 0.4611(3) 0.11427(17) 0.22792(14) 0.0527(8) Uani 1 1 d .
O2 O 0.9325(3) 0.24800(18) 0.21463(14) 0.0520(8) Uani 1 1 d .
P1 P 0.46228(9) 0.03649(7) 0.19015(5) 0.0388(3) Uani 1 1 d .
P2 P 0.94035(9) 0.32444(7) 0.17643(5) 0.0389(3) Uani 1 1 d .

loop_
_atom_site_aniso_label
_atom_site_aniso_U_11
_atom_site_aniso_U_22
_atom_site_aniso_U_33
_atom_site_aniso_U_23
_atom_site_aniso_U_13
_atom_site_aniso_U_12
C1 0.057(3) 0.049(3) 0.055(3) 0.000(2) 0.029(2) 0.001(2)
C2 0.068(3) 0.057(3) 0.075(3) 0.007(3) 0.033(3) 0.015(3)
C3 0.108(5) 0.050(4) 0.078(4) 0.007(3) 0.044(4) 0.023(3)
C4 0.117(5) 0.039(3) 0.064(3) -0.002(2) 0.034(3) -0.007(3)
C5 0.078(3) 0.052(3) 0.048(3) 0.002(2) 0.029(2) -0.011(3)
C6 0.061(3) 0.042(3) 0.037(2) 0.0035(19) 0.029(2) 0.000(2)
C7 0.050(3) 0.048(3) 0.045(2) 0.005(2) 0.028(2) -0.003(2)
C8 0.068(3) 0.066(3) 0.042(2) 0.003(2) 0.022(2) -0.001(3)
C9 0.069(3) 0.075(4) 0.052(3) 0.020(3) 0.017(3) 0.013(3)
C10 0.062(3) 0.056(3) 0.066(3) 0.023(3) 0.031(3) 0.017(2)
C11 0.044(2) 0.049(3) 0.051(2) 0.008(2) 0.026(2) 0.000(2)
C12 0.061(3) 0.033(3) 0.069(3) 0.007(2) 0.030(2) 0.007(2)
C13 0.058(3) 0.033(2) 0.054(3) -0.007(2) 0.020(2) -0.008(2)
C14 0.046(2) 0.038(2) 0.041(2) 0.0059(18) 0.0262(19) -0.0013(19)
C15 0.056(3) 0.051(3) 0.058(3) -0.005(2) 0.032(2) -0.010(2)
C16 0.107(5) 0.092(5) 0.119(5) -0.037(4) 0.085(4) -0.020(4)
C17 0.109(5) 0.081(5) 0.174(7) 0.031(5) 0.098(5) -0.010(4)
C18 0.048(3) 0.197(9) 0.090(4) 0.006(5) 0.029(3) -0.010(4)
C19 0.046(3) 0.059(3) 0.050(2) 0.005(2) 0.014(2) 0.000(2)
C20 0.091(4) 0.070(4) 0.081(4) -0.009(3) -0.010(3) -0.003(3)
C21 0.107(5) 0.064(4) 0.075(4) 0.023(3) 0.010(3) 0.006(3)
C22 0.053(3) 0.139(6) 0.088(4) 0.018(4) 0.027(3) 0.009(4)
C23 0.072(3) 0.054(3) 0.056(3) 0.000(2) 0.035(3) -0.002(3)
C24 0.085(4) 0.070(4) 0.065(3) -0.004(3) 0.039(3) -0.012(3)
C25 0.125(6) 0.063(4) 0.053(3) -0.007(3) 0.041(3) -0.020(4)
C26 0.135(6) 0.046(3) 0.044(3) 0.003(2) 0.037(3) 0.010(4)
C27 0.088(4) 0.066(4) 0.039(2) 0.001(2) 0.023(2) 0.012(3)
C28 0.070(3) 0.053(3) 0.038(2) -0.001(2) 0.029(2) 0.004(2)
C29 0.061(3) 0.051(3) 0.047(2) -0.003(2) 0.022(2) 0.003(2)
C30 0.093(4) 0.084(4) 0.050(3) -0.006(3) 0.008(3) -0.005(3)
C31 0.087(4) 0.099(5) 0.062(3) -0.023(4) 0.004(3) -0.013(4)
C32 0.059(3) 0.069(4) 0.087(4) -0.033(3) 0.018(3) -0.019(3)
C33 0.043(3) 0.046(3) 0.071(3) -0.014(2) 0.026(2) -0.005(2)
C34 0.040(2) 0.044(3) 0.047(2) -0.0086(19) 0.0204(19) 0.0029(19)
C35 0.070(3) 0.037(3) 0.060(3) 0.009(2) 0.027(2) 0.004(2)
C36 0.067(3) 0.038(3) 0.080(3) 0.000(3) 0.037(3) -0.001(2)
C37 0.050(3) 0.052(3) 0.058(3) -0.002(2) 0.024(2) 0.004(2)
C38 0.079(4) 0.096(5) 0.158(6) -0.049(5) 0.071(4) 0.002(4)
C39 0.043(3) 0.204(9) 0.098(5) -0.024(5) 0.020(3) 0.004(4)
C40 0.101(5) 0.111(6) 0.186(7) 0.067(5) 0.108(5) 0.036(4)
C41 0.043(3) 0.063(3) 0.049(2) -0.003(2) 0.015(2) 0.005(2)
C42 0.091(4) 0.071(4) 0.073(4) 0.015(3) 0.001(3) 0.016(3)
C43 0.086(4) 0.064(4) 0.065(3) -0.014(3) 0.010(3) 0.003(3)
C44 0.047(3) 0.114(5) 0.089(4) -0.011(4) 0.028(3) 0.003(3)
N1 0.049(2) 0.0278(18) 0.0435(18) -0.0015(14) 0.0216(16) -0.0058(15)
N2 0.053(2) 0.034(2) 0.0459(19) 0.0004(15) 0.0252(17) 0.0065(16)
O1 0.086(2) 0.0296(17) 0.0518(17) -0.0054(13) 0.0349(16) -0.0071(15)
O2 0.076(2) 0.0347(17) 0.0524(17) 0.0051(13) 0.0309(16) 0.0075(15)
P1 0.0503(7) 0.0310(6) 0.0414(6) -0.0016(5) 0.0240(5) -0.0038(5)
P2 0.0467(6) 0.0334(6) 0.0428(6) 0.0010(5) 0.0234(5) 0.0047(5)

loop_
_atom_type_symbol
_atom_type_description
_atom_type_scat_dispersion_real
_atom_type_scat_dispersion_imag
_atom_type_scat_source
C C 0.0033 0.0016 'International Tables Vol C Tables 4.2.6.8 and 6.1.1.4'
H H 0.0000 0.0000 'International Tables Vol C Tables 4.2.6.8 and 6.1.1.4'
N N 0.0061 0.0033 'International Tables Vol C Tables 4.2.6.8 and 6.1.1.4'
O O 0.0106 0.0060 'International Tables Vol C Tables 4.2.6.8 and 6.1.1.4'
P P 0.1023 0.0942 'International Tables Vol C Tables 4.2.6.8 and 6.1.1.4'

loop_
_geom_angle_atom_site_label_1
_geom_angle_atom_site_label_2
_geom_angle_atom_site_label_3
_geom_angle
C6 C1 C2 121.7(5)
C6 C1 H1 119.2
C2 C1 H1 119.2
C3 C2 C1 119.4(5)
C3 C2 H2 120.3
C1 C2 H2 120.3
C4 C3 C2 120.0(5)
C4 C3 H3 120.0
C2 C3 H3 120.0
C3 C4 C5 120.7(5)
C3 C4 H4 119.7
C5 C4 H4 119.7
C4 C5 C6 120.1(5)
C4 C5 H5 120.0
C6 C5 H5 120.0
C1 C6 C5 118.2(4)
C1 C6 C7 120.9(4)
C5 C6 C7 120.3(4)
C8 C7 C14 115.2(4)
C8 C7 C6 116.6(4)
C14 C7 C6 127.6(4)
C9 C8 C7 124.3(5)
C9 C8 H8 117.9
C7 C8 H8 117.9
C10 C9 C8 119.5(5)
C10 C9 H9 120.3
C8 C9 H9 120.3
C9 C10 C11 119.2(5)
C9 C10 H10 120.4
C11 C10 H10 120.4
C10 C11 C14 120.6(4)
C10 C11 C12 131.8(5)
C14 C11 C12 107.6(4)
C13 C12 C11 107.9(4)
C13 C12 H12 126.1
C11 C12 H12 126.1
C12 C13 N1 112.1(4)
C12 C13 H13 123.9
N1 C13 H13 123.9
C11 C14 C7 120.7(4)
C11 C14 N1 107.3(3)
C7 C14 N1 131.9(4)
C16 C15 C18 108.5(5)
C16 C15 C17 107.9(5)
C18 C15 C17 109.1(5)
C16 C15 P1 118.1(4)
C18 C15 P1 105.3(3)
C17 C15 P1 107.8(4)
C15 C16 H16A 109.5
C15 C16 H16B 109.5
H16A C16 H16B 109.5
C15 C16 H16C 109.5
H16A C16 H16C 109.5
H16B C16 H16C 109.5
C15 C17 H17A 109.5
C15 C17 H17B 109.5
H17A C17 H17B 109.5
C15 C17 H17C 109.5
H17A C17 H17C 109.5
H17B C17 H17C 109.5
C15 C18 H18A 109.5
C15 C18 H18B 109.5
H18A C18 H18B 109.5
C15 C18 H18C 109.5
H18A C18 H18C 109.5
H18B C18 H18C 109.5
C20 C19 C22 108.3(5)
C20 C19 C21 108.8(4)
C22 C19 C21 107.7(5)
C20 C19 P1 119.6(4)
C22 C19 P1 106.1(3)
C21 C19 P1 105.8(4)
C19 C20 H20A 109.5
C19 C20 H20B 109.5
H20A C20 H20B 109.5
C19 C20 H20C 109.5
H20A C20 H20C 109.5
H20B C20 H20C 109.5
C19 C21 H21A 109.5
C19 C21 H21B 109.5
H21A C21 H21B 109.5
C19 C21 H21C 109.5
H21A C21 H21C 109.5
H21B C21 H21C 109.5
C19 C22 H22A 109.5
C19 C22 H22B 109.5
H22A C22 H22B 109.5
C19 C22 H22C 109.5
H22A C22 H22C 109.5
H22B C22 H22C 109.5
C28 C23 C24 122.0(5)
C28 C23 H23 119.0
C24 C23 H23 119.0
C23 C24 C25 119.6(6)
C23 C24 H24 120.2
C25 C24 H24 120.2
C26 C25 C24 119.4(6)
C26 C25 H25 120.3
C24 C25 H25 120.3
C25 C26 C27 121.5(6)
C25 C26 H26 119.3
C27 C26 H26 119.3
C26 C27 C28 119.5(6)
C26 C27 H27 120.3
C28 C27 H27 120.3
C23 C28 C27 118.1(5)
C23 C28 C29 121.4(4)
C27 C28 C29 119.9(5)
C30 C29 C34 114.9(5)
C30 C29 C28 116.2(4)
C34 C29 C28 128.4(4)
C29 C30 C31 124.8(6)
C29 C30 H30 117.6
C31 C30 H30 117.6
C32 C31 C30 120.5(5)
C32 C31 H31 119.8
C30 C31 H31 119.8
C31 C32 C33 118.0(5)
C31 C32 H32 121.0
C33 C32 H32 121.0
C32 C33 C34 120.9(5)
C32 C33 C36 131.2(5)
C34 C33 C36 107.9(4)
C33 C34 C29 120.7(4)
C33 C34 N2 107.7(4)
C29 C34 N2 131.4(4)
C36 C35 N2 112.8(4)
C36 C35 H35 123.6
N2 C35 H35 123.6
C35 C36 C33 107.0(4)
C35 C36 H36 126.5
C33 C36 H36 126.5
C40 C37 C39 109.3(5)
C40 C37 C38 108.0(5)
C39 C37 C38 108.1(5)
C40 C37 P2 117.9(4)
C39 C37 P2 104.8(3)
C38 C37 P2 108.3(3)
C37 C38 H38A 109.5
C37 C38 H38B 109.5
H38A C38 H38B 109.5
C37 C38 H38C 109.5
H38A C38 H38C 109.5
H38B C38 H38C 109.5
C37 C39 H39A 109.5
C37 C39 H39B 109.5
H39A C39 H39B 109.5
C37 C39 H39C 109.5
H39A C39 H39C 109.5
H39B C39 H39C 109.5
C37 C40 H40A 109.5
C37 C40 H40B 109.5
H40A C40 H40B 109.5
C37 C40 H40C 109.5
H40A C40 H40C 109.5
H40B C40 H40C 109.5
C42 C41 C43 108.6(4)
C42 C41 C44 109.0(4)
C43 C41 C44 107.6(4)
C42 C41 P2 119.6(4)
C43 C41 P2 106.7(3)
C44 C41 P2 104.8(3)
C41 C42 H42A 109.5
C41 C42 H42B 109.5
H42A C42 H42B 109.5
C41 C42 H42C 109.5
H42A C42 H42C 109.5
H42B C42 H42C 109.5
C41 C43 H43A 109.5
C41 C43 H43B 109.5
H43A C43 H43B 109.5
C41 C43 H43C 109.5
H43A C43 H43C 109.5
H43B C43 H43C 109.5
C41 C44 H44A 109.5
C41 C44 H44B 109.5
H44A C44 H44B 109.5
C41 C44 H44C 109.5
H44A C44 H44C 109.5
H44B C44 H44C 109.5
C13 N1 C14 105.0(3)
C13 N1 P1 119.6(3)
C14 N1 P1 126.6(3)
C35 N2 C34 104.5(3)
C35 N2 P2 119.0(3)
C34 N2 P2 129.1(3)
O1 P1 N1 111.02(17)
O1 P1 C15 109.0(2)
N1 P1 C15 106.22(19)
O1 P1 C19 110.7(2)
N1 P1 C19 104.77(19)
C15 P1 C19 115.0(2)
O2 P2 N2 111.21(17)
O2 P2 C37 109.1(2)
N2 P2 C37 106.17(19)
O2 P2 C41 110.2(2)
N2 P2 C41 104.64(19)
C37 P2 C41 115.4(2)

loop_
_geom_bond_atom_site_label_1
_geom_bond_atom_site_label_2
_geom_bond_distance
C1 C6 1.383(6)
C1 C2 1.378(6)
C1 H1 0.9300
C2 C3 1.381(8)
C2 H2 0.9300
C3 C4 1.368(8)
C3 H3 0.9300
C4 C5 1.386(7)
C4 H4 0.9300
C5 C6 1.393(6)
C5 H5 0.9300
C6 C7 1.492(6)
C7 C8 1.392(6)
C7 C14 1.411(6)
C8 C9 1.388(7)
C8 H8 0.9300
C9 C10 1.368(7)
C9 H9 0.9300
C10 C11 1.391(6)
C10 H10 0.9300
C11 C14 1.415(6)
C11 C12 1.421(6)
C12 C13 1.323(6)
C12 H12 0.9300
C13 N1 1.415(5)
C13 H13 0.9300
C14 N1 1.431(5)
C15 C16 1.504(7)
C15 C18 1.513(7)
C15 C17 1.528(7)
C15 P1 1.856(4)
C16 H16A 0.9600
C16 H16B 0.9600
C16 H16C 0.9600
C17 H17A 0.9600
C17 H17B 0.9600
C17 H17C 0.9600
C18 H18A 0.9600
C18 H18B 0.9600
C18 H18C 0.9600
C19 C20 1.508(7)
C19 C22 1.530(7)
C19 C21 1.543(7)
C19 P1 1.862(5)
C20 H20A 0.9600
C20 H20B 0.9600
C20 H20C 0.9600
C21 H21A 0.9600
C21 H21B 0.9600
C21 H21C 0.9600
C22 H22A 0.9600
C22 H22B 0.9600
C22 H22C 0.9600
C23 C28 1.372(7)
C23 C24 1.379(7)
C23 H23 0.9300
C24 C25 1.374(8)
C24 H24 0.9300
C25 C26 1.356(8)
C25 H25 0.9300
C26 C27 1.390(8)
C26 H26 0.9300
C27 C28 1.392(7)
C27 H27 0.9300
C28 C29 1.482(7)
C29 C30 1.378(7)
C29 C34 1.414(6)
C30 C31 1.368(8)
C30 H30 0.9300
C31 C32 1.358(8)
C31 H31 0.9300
C32 C33 1.403(7)
C32 H32 0.9300
C33 C34 1.399(6)
C33 C36 1.429(7)
C34 N2 1.430(5)
C35 C36 1.317(7)
C35 N2 1.411(5)
C35 H35 0.9300
C36 H36 0.9300
C37 C40 1.514(7)
C37 C39 1.518(7)
C37 C38 1.520(7)
C37 P2 1.853(5)
C38 H38A 0.9600
C38 H38B 0.9600
C38 H38C 0.9600
C39 H39A 0.9600
C39 H39B 0.9600
C39 H39C 0.9600
C40 H40A 0.9600
C40 H40B 0.9600
C40 H40C 0.9600
C41 C42 1.527(7)
C41 C43 1.535(7)
C41 C44 1.539(6)
C41 P2 1.867(5)
C42 H42A 0.9600
C42 H42B 0.9600
C42 H42C 0.9600
C43 H43A 0.9600
C43 H43B 0.9600
C43 H43C 0.9600
C44 H44A 0.9600
C44 H44B 0.9600
C44 H44C 0.9600
N1 P1 1.725(3)
N2 P2 1.728(3)
O1 P1 1.472(3)
O2 P2 1.470(3)
